data_1529102
loop_
_publ_author_name
'Ben Chaabane, T.'
'Smiri, L.'
'Bulou, A.'

_publ_section_title
;
 Vibrational study and crystal structure refinement of Ba H P O4
;
_journal_name_full 'Solid State Sciences'
_journal_page_first 197
_journal_page_last 204
_journal_volume 6
_journal_year 2004
_chemical_formula_sum 'Ba H O4 P'
_chemical_name_systematic 'Ba (H P O4)'
_space_group_IT_number 62
_symmetry_space_group_name_Hall '-P 2c 2ab'
_symmetry_space_group_name_H-M 'P b n m'
_cell_angle_alpha 90
_cell_angle_beta 90
_cell_angle_gamma 90
_cell_formula_units_Z 12
_cell_length_a 4.609
_cell_length_b 14.195
_cell_length_c 17.214
_cell_volume 1126.222
_citation_journal_id_ASTM SSSCFJ
_cod_data_source_file BenChaabane_SSSCFJ_2004_38.cif
_cod_data_source_block H1Ba1O4P1
_cod_original_sg_symbol_Hall '-P 2ac 2n (z,x,y)'
_cod_original_formula_sum 'H1 Ba1 O4 P1'
_cod_database_code 1529102

loop_
_symmetry_equiv_pos_as_xyz
x,y,z
x+1/2,-y+1/2,-z
-x+1/2,y+1/2,-z+1/2
-x,-y,z+1/2
-x,-y,-z
-x-1/2,y-1/2,z
x-1/2,-y-1/2,z-1/2
x,y,-z-1/2

loop_
_atom_site_label
_atom_site_type_symbol
_atom_site_fract_x
_atom_site_fract_y
_atom_site_fract_z
_atom_site_occupancy
_atom_site_U_iso_or_equiv
H1 H+1 0.26 0.791 0.433 1 0.0
O2 O-2 0.323 0.5785 0.3235 1 0.0
O3 O-2 -0.207 0.92 0.4871 1 0.0
Ba2 Ba+2 -0.2999 0.10365 0.41451 1 0.0
O7 O-2 0.423 0.7295 0.25 1 0.0
O4 O-2 -0.009 0.7994 0.3896 1 0.0
O5 O-2 0.491 0.7846 0.4403 1 0.0
Ba1 Ba+2 0.1394 0.89905 0.25 1 0.0
P2 P+5 -0.2688 0.8593 0.4157 1 0.0
H2 H+1 0.64 0.712 0.25 1 0.0
O6 O-2 -0.07 0.6617 0.25 1 0.0
P1 P+5 0.2462 0.6338 0.25 1 0.0
O1 O-2 -0.374 0.9196 0.3472 1 0.0
